data_7052962
loop_
_publ_author_name
'Naktode, Kishor'
'Kottalanka, Ravi K.'
'Panda, Tarun K.'

_publ_section_title
;
 N-(2,6-Dimethylphenyl)diphenylphosphinamine chalcogenides (S, Se) and a
 zirconium complex possessing phosphanylamide in the coordination sphere
;
_journal_issue 11
_journal_name_full 'New Journal of Chemistry'
_journal_page_first 2280
_journal_paper_doi 10.1039/c2nj40646b
_journal_volume 36
_journal_year 2012
_chemical_formula_moiety 'C20 H20 N O P'
_chemical_formula_sum 'C20 H20 N O P'
_chemical_formula_weight 321.34
_chemical_name_systematic
;
?
;
_space_group_IT_number 19
_symmetry_cell_setting orthorhombic
_symmetry_space_group_name_Hall 'P 2ac 2ab'
_symmetry_space_group_name_H-M 'P 21 21 21'
_atom_sites_solution_hydrogens geom
_atom_sites_solution_primary direct
_atom_sites_solution_secondary difmap
_audit_creation_method SHELXL-97
_cell_angle_alpha 90.000(5)
_cell_angle_beta 90.000(5)
_cell_angle_gamma 90.000(5)
_cell_formula_units_Z 8
_cell_length_a 9.068(5)
_cell_length_b 19.055(5)
_cell_length_c 20.228(5)
_cell_measurement_temperature 150(2)
_cell_measurement_theta_max 25.81
_cell_measurement_theta_min 1.47
_cell_volume 3495(2)
_computing_molecular_graphics 'ORTEP III & Olex 2.1'
_computing_publication_material WinGX
_computing_structure_refinement 'SHELXL-97 (Sheldrick, 2008)'
_computing_structure_solution 'SHELXL-97 (Sheldrick, 2008)'
_diffrn_ambient_temperature 150(2)
_diffrn_measured_fraction_theta_full 0.979
_diffrn_measured_fraction_theta_max 0.979
_diffrn_measurement_device_type 'supernova Xcalibur, Eos'
_diffrn_measurement_method '\w scans'
_diffrn_radiation_monochromator graphite
_diffrn_radiation_source 'fine-focus sealed tube'
_diffrn_radiation_type MoK\a
_diffrn_radiation_wavelength 0.71069
_diffrn_reflns_av_R_equivalents 0.0249
_diffrn_reflns_av_sigmaI/netI 0.0414
_diffrn_reflns_limit_h_max 10
_diffrn_reflns_limit_h_min -6
_diffrn_reflns_limit_k_max 17
_diffrn_reflns_limit_k_min -23
_diffrn_reflns_limit_l_max 23
_diffrn_reflns_limit_l_min -24
_diffrn_reflns_number 8782
_diffrn_reflns_theta_full 25.81
_diffrn_reflns_theta_max 25.81
_diffrn_reflns_theta_min 1.47
_exptl_absorpt_coefficient_mu 0.161
_exptl_absorpt_correction_T_max 0.988
_exptl_absorpt_correction_T_min 0.95
_exptl_absorpt_correction_type empirical
_exptl_crystal_colour colorless
_exptl_crystal_density_diffrn 1.221
_exptl_crystal_density_method 'not measured'
_exptl_crystal_description block
_exptl_crystal_F_000 1360
_exptl_crystal_size_max 0.21
_exptl_crystal_size_mid 0.17
_exptl_crystal_size_min 0.11
_refine_diff_density_max 0.274
_refine_diff_density_min -0.293
_refine_diff_density_rms 0.044
_refine_ls_abs_structure_details 'Flack H D (1983), Acta Cryst. A39, 876-881'
_refine_ls_abs_structure_Flack -1.73(8)
_refine_ls_extinction_method none
_refine_ls_goodness_of_fit_ref 1.036
_refine_ls_hydrogen_treatment constr
_refine_ls_matrix_type full
_refine_ls_number_parameters 419
_refine_ls_number_reflns 5909
_refine_ls_number_restraints 0
_refine_ls_restrained_S_all 1.036
_refine_ls_R_factor_all 0.0402
_refine_ls_R_factor_gt 0.0385
_refine_ls_shift/su_max 0.020
_refine_ls_shift/su_mean 0.000
_refine_ls_structure_factor_coef Fsqd
_refine_ls_weighting_details 'calc w=1/[\s^2^(Fo^2^)+(0.0590P)^2^+0.8279P] where P=(Fo^2^+2Fc^2^)/3'
_refine_ls_weighting_scheme calc
_refine_ls_wR_factor_gt 0.1023
_refine_ls_wR_factor_ref 0.1043
_reflns_number_gt 5677
_reflns_number_total 5909
_reflns_threshold_expression >2\s(I)
_cod_data_source_file c2nj40646b.txt
_cod_data_source_block exp_308
_cod_database_code 7052962

loop_
_symmetry_equiv_pos_as_xyz
'x, y, z'
'-x+1/2, -y, z+1/2'
'x+1/2, -y+1/2, -z'
'-x, y+1/2, -z+1/2'

loop_
_atom_site_label
_atom_site_type_symbol
_atom_site_fract_x
_atom_site_fract_y
_atom_site_fract_z
_atom_site_U_iso_or_equiv
_atom_site_adp_type
_atom_site_occupancy
_atom_site_symmetry_multiplicity
_atom_site_calc_flag
_atom_site_refinement_flags
P2 P 0.73975(6) 0.03829(3) 0.59683(3) 0.02466(13) Uani 1 1 d .
P1 P 0.82535(6) 0.06156(3) 0.33849(3) 0.02443(13) Uani 1 1 d .
O2 O 0.67995(19) 0.00419(8) 0.65754(7) 0.0307(3) Uani 1 1 d .
O1 O 0.80025(19) 0.05275(9) 0.41082(7) 0.0321(4) Uani 1 1 d .
N1 N 0.7751(2) -0.00710(10) 0.29458(9) 0.0282(4) Uani 1 1 d .
H1 H 0.7510 -0.0003 0.2540 0.034 Uiso 1 1 calc R
C9 C 1.0179(3) 0.08007(11) 0.32296(11) 0.0285(5) Uani 1 1 d .
N2 N 0.7151(2) -0.01060(10) 0.53055(9) 0.0274(4) Uani 1 1 d .
H2 H 0.7017 0.0085 0.4925 0.033 Uiso 1 1 calc R
C15 C 0.7255(2) 0.13471(11) 0.30487(11) 0.0281(5) Uani 1 1 d .
C38 C 0.5145(3) 0.24989(14) 0.56248(15) 0.0455(7) Uani 1 1 d .
H38 H 0.4677 0.2929 0.5570 0.055 Uiso 1 1 calc R
C29 C 0.9335(3) 0.05841(12) 0.60664(11) 0.0294(5) Uani 1 1 d .
C35 C 0.6544(3) 0.12161(12) 0.57868(11) 0.0283(5) Uani 1 1 d .
C10 C 1.1183(3) 0.07313(13) 0.37476(12) 0.0358(5) Uani 1 1 d .
H10 H 1.0858 0.0595 0.4164 0.043 Uiso 1 1 calc R
C13 C 1.2168(3) 0.11354(15) 0.25091(14) 0.0444(6) Uani 1 1 d .
H13 H 1.2505 0.1269 0.2093 0.053 Uiso 1 1 calc R
C2 C 0.6428(3) -0.09907(13) 0.35466(11) 0.0331(5) Uani 1 1 d .
C20 C 0.6922(3) 0.14228(13) 0.23725(12) 0.0339(5) Uani 1 1 d .
H20 H 0.7221 0.1082 0.2072 0.041 Uiso 1 1 calc R
C5 C 0.8672(4) -0.19447(15) 0.32634(13) 0.0454(7) Uani 1 1 d .
H5 H 0.9402 -0.2269 0.3160 0.054 Uiso 1 1 calc R
C21 C 0.7162(3) -0.08589(12) 0.53724(11) 0.0321(5) Uani 1 1 d .
C8 C 0.5175(3) -0.04949(15) 0.36801(13) 0.0405(6) Uani 1 1 d .
H8A H 0.4330 -0.0756 0.3826 0.061 Uiso 1 1 calc R
H8B H 0.4935 -0.0245 0.3282 0.061 Uiso 1 1 calc R
H8C H 0.5460 -0.0167 0.4017 0.061 Uiso 1 1 calc R
C36 C 0.5724(3) 0.13487(13) 0.52226(13) 0.0357(5) Uani 1 1 d .
H36 H 0.5639 0.1006 0.4897 0.043 Uiso 1 1 calc R
C40 C 0.6666(3) 0.17351(13) 0.62721(14) 0.0414(6) Uani 1 1 d .
H40 H 0.7227 0.1652 0.6649 0.050 Uiso 1 1 calc R
C17 C 0.6011(3) 0.24425(14) 0.32643(14) 0.0417(6) Uani 1 1 d .
H17 H 0.5699 0.2783 0.3562 0.050 Uiso 1 1 calc R
C4 C 0.7452(4) -0.21569(13) 0.36180(13) 0.0475(7) Uani 1 1 d .
H4 H 0.7377 -0.2619 0.3761 0.057 Uiso 1 1 calc R
C1 C 0.7689(3) -0.07806(11) 0.31982(10) 0.0291(5) Uani 1 1 d .
C33 C 1.1575(3) 0.10576(14) 0.56122(13) 0.0406(6) Uani 1 1 d .
H33 H 1.2067 0.1284 0.5270 0.049 Uiso 1 1 calc R
C39 C 0.5958(4) 0.23713(14) 0.61941(15) 0.0505(7) Uani 1 1 d .
H39 H 0.6025 0.2713 0.6521 0.061 Uiso 1 1 calc R
C19 C 0.6151(3) 0.20054(15) 0.21553(12) 0.0420(6) Uani 1 1 d .
H19 H 0.5936 0.2054 0.1708 0.050 Uiso 1 1 calc R
C18 C 0.5698(3) 0.25133(14) 0.25926(15) 0.0443(6) Uani 1 1 d .
H18 H 0.5183 0.2904 0.2441 0.053 Uiso 1 1 calc R
C32 C 1.2341(3) 0.08495(15) 0.61691(14) 0.0438(6) Uani 1 1 d .
H32 H 1.3347 0.0938 0.6203 0.053 Uiso 1 1 calc R
C16 C 0.6783(3) 0.18675(12) 0.34851(12) 0.0339(5) Uani 1 1 d .
H16 H 0.6994 0.1825 0.3933 0.041 Uiso 1 1 calc R
C12 C 1.3154(3) 0.10678(15) 0.30252(16) 0.0465(7) Uani 1 1 d .
H12 H 1.4151 0.1158 0.2958 0.056 Uiso 1 1 calc R
C26 C 0.8447(3) -0.12381(13) 0.52377(12) 0.0382(6) Uani 1 1 d .
C30 C 1.0099(3) 0.03774(15) 0.66286(13) 0.0397(6) Uani 1 1 d .
H30 H 0.9609 0.0152 0.6972 0.048 Uiso 1 1 calc R
C34 C 1.0085(3) 0.09304(13) 0.55624(12) 0.0342(5) Uani 1 1 d .
H34 H 0.9575 0.1077 0.5188 0.041 Uiso 1 1 calc R
C7 C 1.0213(3) -0.10178(16) 0.27038(14) 0.0448(6) Uani 1 1 d .
H7A H 1.0765 -0.0708 0.2985 0.067 Uiso 1 1 calc R
H7B H 0.9951 -0.0777 0.2304 0.067 Uiso 1 1 calc R
H7C H 1.0802 -0.1421 0.2598 0.067 Uiso 1 1 calc R
C3 C 0.6341(3) -0.16857(14) 0.37617(12) 0.0414(6) Uani 1 1 d .
H3 H 0.5527 -0.1833 0.4004 0.050 Uiso 1 1 calc R
C25 C 0.8420(4) -0.19666(15) 0.53257(13) 0.0526(8) Uani 1 1 d .
H25 H 0.9265 -0.2228 0.5240 0.063 Uiso 1 1 calc R
C11 C 1.2659(3) 0.08652(14) 0.36418(15) 0.0446(6) Uani 1 1 d .
H11 H 1.3325 0.0819 0.3988 0.054 Uiso 1 1 calc R
C22 C 0.5855(3) -0.11902(14) 0.55608(12) 0.0413(6) Uani 1 1 d .
C37 C 0.5026(3) 0.19937(15) 0.51413(14) 0.0423(6) Uani 1 1 d .
H37 H 0.4481 0.2083 0.4761 0.051 Uiso 1 1 calc R
C31 C 1.1613(3) 0.05116(16) 0.66724(14) 0.0468(6) Uani 1 1 d .
H31 H 1.2132 0.0370 0.7046 0.056 Uiso 1 1 calc R
C24 C 0.7168(5) -0.23004(15) 0.55366(15) 0.0627(10) Uani 1 1 d .
H24 H 0.7174 -0.2783 0.5605 0.075 Uiso 1 1 calc R
C6 C 0.8826(3) -0.12504(14) 0.30578(12) 0.0364(5) Uani 1 1 d .
C27 C 0.9828(3) -0.08891(16) 0.49903(15) 0.0477(7) Uani 1 1 d .
H27A H 0.9621 -0.0648 0.4584 0.072 Uiso 1 1 calc R
H27B H 1.0574 -0.1238 0.4914 0.072 Uiso 1 1 calc R
H27C H 1.0173 -0.0559 0.5314 0.072 Uiso 1 1 calc R
C14 C 1.0687(3) 0.10059(14) 0.26057(13) 0.0371(6) Uani 1 1 d .
H14 H 1.0027 0.1055 0.2257 0.045 Uiso 1 1 calc R
C28 C 0.4451(3) -0.07947(18) 0.56578(15) 0.0524(8) Uani 1 1 d .
H28A H 0.4495 -0.0539 0.6066 0.079 Uiso 1 1 calc R
H28B H 0.3640 -0.1118 0.5671 0.079 Uiso 1 1 calc R
H28C H 0.4314 -0.0472 0.5298 0.079 Uiso 1 1 calc R
C23 C 0.5903(5) -0.19214(17) 0.56474(14) 0.0579(9) Uani 1 1 d .
H23 H 0.5056 -0.2155 0.5784 0.069 Uiso 1 1 calc R

loop_
_atom_site_aniso_label
_atom_site_aniso_U_11
_atom_site_aniso_U_22
_atom_site_aniso_U_33
_atom_site_aniso_U_23
_atom_site_aniso_U_13
_atom_site_aniso_U_12
P2 0.0285(3) 0.0275(2) 0.0180(2) 0.0012(2) 0.0006(2) -0.0004(2)
P1 0.0263(3) 0.0292(3) 0.0178(2) 0.0008(2) 0.0006(2) -0.0026(2)
O2 0.0387(9) 0.0337(8) 0.0196(7) 0.0014(6) 0.0017(7) -0.0042(7)
O1 0.0382(9) 0.0379(8) 0.0201(7) 0.0005(6) 0.0012(7) -0.0031(7)
N1 0.0350(11) 0.0302(9) 0.0192(8) 0.0029(7) -0.0034(8) -0.0032(8)
C9 0.0298(11) 0.0278(10) 0.0280(11) -0.0012(9) -0.0013(9) -0.0014(9)
N2 0.0354(11) 0.0300(9) 0.0169(8) 0.0032(7) -0.0001(8) 0.0004(8)
C15 0.0256(11) 0.0339(11) 0.0247(10) 0.0013(9) -0.0007(9) -0.0027(9)
C38 0.0514(16) 0.0337(12) 0.0515(17) 0.0089(12) 0.0125(15) 0.0123(12)
C29 0.0307(11) 0.0310(10) 0.0265(10) -0.0037(9) -0.0016(9) 0.0017(9)
C35 0.0289(11) 0.0303(10) 0.0256(10) 0.0026(9) 0.0044(9) 0.0019(9)
C10 0.0363(13) 0.0397(13) 0.0315(12) -0.0037(10) -0.0035(11) 0.0018(10)
C13 0.0378(15) 0.0496(15) 0.0458(15) 0.0038(12) 0.0111(12) -0.0018(12)
C2 0.0390(13) 0.0380(12) 0.0224(10) -0.0009(9) -0.0042(10) -0.0074(10)
C20 0.0383(13) 0.0396(12) 0.0238(11) -0.0004(10) 0.0003(10) 0.0036(11)
C5 0.0606(18) 0.0404(13) 0.0351(13) -0.0003(11) -0.0098(13) 0.0110(13)
C21 0.0448(15) 0.0316(11) 0.0199(10) 0.0013(8) -0.0023(10) -0.0064(10)
C8 0.0341(12) 0.0517(15) 0.0358(13) 0.0009(12) 0.0048(11) -0.0086(12)
C36 0.0365(13) 0.0396(13) 0.0310(12) 0.0007(10) 0.0039(11) 0.0024(11)
C40 0.0514(15) 0.0352(12) 0.0376(13) -0.0017(11) -0.0032(13) 0.0015(12)
C17 0.0499(16) 0.0364(12) 0.0388(14) -0.0094(11) -0.0024(13) 0.0044(11)
C4 0.0732(19) 0.0316(12) 0.0379(13) 0.0050(10) -0.0105(16) -0.0069(14)
C1 0.0365(12) 0.0300(10) 0.0208(9) 0.0000(8) -0.0046(10) -0.0045(9)
C33 0.0398(14) 0.0476(14) 0.0343(13) -0.0014(11) 0.0065(11) -0.0080(12)
C39 0.0681(19) 0.0341(13) 0.0493(16) -0.0049(12) 0.0018(16) 0.0051(13)
C19 0.0489(15) 0.0500(15) 0.0271(12) 0.0082(11) -0.0016(12) 0.0051(13)
C18 0.0524(17) 0.0358(13) 0.0446(15) 0.0031(11) -0.0039(14) 0.0099(12)
C32 0.0297(12) 0.0551(15) 0.0466(15) -0.0044(12) -0.0038(12) -0.0014(12)
C16 0.0368(12) 0.0378(12) 0.0271(11) -0.0034(9) -0.0025(11) -0.0007(10)
C12 0.0273(12) 0.0485(14) 0.0637(18) -0.0059(14) 0.0040(14) -0.0034(11)
C26 0.0498(16) 0.0374(13) 0.0273(11) -0.0037(10) -0.0081(12) 0.0052(11)
C30 0.0386(13) 0.0503(14) 0.0302(12) 0.0064(12) -0.0025(11) -0.0012(12)
C34 0.0380(13) 0.0394(12) 0.0251(11) 0.0014(10) -0.0020(11) -0.0034(11)
C7 0.0391(14) 0.0516(15) 0.0436(15) -0.0022(13) 0.0027(13) 0.0103(13)
C3 0.0547(16) 0.0424(13) 0.0271(11) 0.0045(10) -0.0044(12) -0.0170(12)
C25 0.088(2) 0.0370(14) 0.0326(13) -0.0028(11) -0.0139(16) 0.0101(16)
C11 0.0345(13) 0.0504(14) 0.0489(15) -0.0063(12) -0.0067(13) 0.0036(12)
C22 0.0524(16) 0.0461(14) 0.0253(11) -0.0011(11) -0.0036(12) -0.0181(13)
C37 0.0404(14) 0.0484(14) 0.0380(13) 0.0102(12) 0.0038(12) 0.0105(12)
C31 0.0382(14) 0.0626(17) 0.0397(13) 0.0090(13) -0.0117(12) 0.0009(13)
C24 0.119(3) 0.0303(13) 0.0390(15) -0.0010(12) -0.0163(19) -0.0110(18)
C6 0.0421(14) 0.0431(13) 0.0241(11) -0.0019(10) -0.0051(11) 0.0030(11)
C27 0.0452(16) 0.0505(16) 0.0475(16) -0.0074(13) -0.0005(13) 0.0115(13)
C14 0.0323(12) 0.0466(14) 0.0325(13) 0.0040(11) 0.0020(11) -0.0001(11)
C28 0.0425(16) 0.077(2) 0.0382(15) -0.0016(14) 0.0037(13) -0.0231(15)
C23 0.092(3) 0.0520(17) 0.0295(13) 0.0045(13) -0.0058(16) -0.0375(18)

loop_
_atom_type_symbol
_atom_type_description
_atom_type_scat_dispersion_real
_atom_type_scat_dispersion_imag
_atom_type_scat_source
C C 0.0033 0.0016 'International Tables Vol C Tables 4.2.6.8 and 6.1.1.4'
H H 0.0000 0.0000 'International Tables Vol C Tables 4.2.6.8 and 6.1.1.4'
N N 0.0061 0.0033 'International Tables Vol C Tables 4.2.6.8 and 6.1.1.4'
O O 0.0106 0.0060 'International Tables Vol C Tables 4.2.6.8 and 6.1.1.4'
P P 0.1023 0.0942 'International Tables Vol C Tables 4.2.6.8 and 6.1.1.4'

loop_
_geom_angle_atom_site_label_1
_geom_angle_atom_site_label_2
_geom_angle_atom_site_label_3
_geom_angle
O2 P2 N2 111.98(9)
O2 P2 C35 113.26(10)
N2 P2 C35 105.89(10)
O2 P2 C29 110.80(11)
N2 P2 C29 109.93(10)
C35 P2 C29 104.62(11)
O1 P1 N1 113.46(10)
O1 P1 C15 112.47(10)
N1 P1 C15 105.85(10)
O1 P1 C9 109.87(10)
N1 P1 C9 109.17(10)
C15 P1 C9 105.65(11)
C1 N1 P1 124.30(14)
C1 N1 H1 117.8
P1 N1 H1 117.8
C10 C9 C14 119.3(2)
C10 C9 P1 118.76(18)
C14 C9 P1 121.92(19)
C21 N2 P2 119.04(15)
C21 N2 H2 120.5
P2 N2 H2 120.5
C16 C15 C20 118.4(2)
C16 C15 P1 117.82(18)
C20 C15 P1 123.73(18)
C37 C38 C39 120.5(2)
C37 C38 H38 119.7
C39 C38 H38 119.7
C30 C29 C34 119.4(2)
C30 C29 P2 120.94(19)
C34 C29 P2 119.66(18)
C36 C35 C40 119.5(2)
C36 C35 P2 123.95(19)
C40 C35 P2 116.47(18)
C11 C10 C9 120.0(3)
C11 C10 H10 120.0
C9 C10 H10 120.0
C14 C13 C12 120.4(3)
C14 C13 H13 119.8
C12 C13 H13 119.8
C3 C2 C1 118.3(2)
C3 C2 C8 119.9(2)
C1 C2 C8 121.9(2)
C19 C20 C15 119.9(2)
C19 C20 H20 120.0
C15 C20 H20 120.0
C4 C5 C6 120.9(3)
C4 C5 H5 119.5
C6 C5 H5 119.5
C22 C21 C26 121.8(2)
C22 C21 N2 118.0(2)
C26 C21 N2 120.2(2)
C2 C8 H8A 109.5
C2 C8 H8B 109.5
H8A C8 H8B 109.5
C2 C8 H8C 109.5
H8A C8 H8C 109.5
H8B C8 H8C 109.5
C35 C36 C37 120.2(2)
C35 C36 H36 119.9
C37 C36 H36 119.9
C39 C40 C35 120.3(3)
C39 C40 H40 119.9
C35 C40 H40 119.9
C16 C17 C18 119.8(2)
C16 C17 H17 120.1
C18 C17 H17 120.1
C5 C4 C3 120.3(2)
C5 C4 H4 119.9
C3 C4 H4 119.9
C6 C1 C2 121.5(2)
C6 C1 N1 120.0(2)
C2 C1 N1 118.4(2)
C34 C33 C32 120.2(3)
C34 C33 H33 119.9
C32 C33 H33 119.9
C40 C39 C38 119.7(3)
C40 C39 H39 120.2
C38 C39 H39 120.2
C18 C19 C20 120.8(2)
C18 C19 H19 119.6
C20 C19 H19 119.6
C19 C18 C17 119.9(2)
C19 C18 H18 120.1
C17 C18 H18 120.1
C31 C32 C33 119.8(2)
C31 C32 H32 120.1
C33 C32 H32 120.1
C17 C16 C15 121.1(2)
C17 C16 H16 119.4
C15 C16 H16 119.4
C11 C12 C13 119.9(2)
C11 C12 H12 120.1
C13 C12 H12 120.1
C21 C26 C25 118.3(3)
C21 C26 C27 122.0(2)
C25 C26 C27 119.7(3)
C29 C30 C31 119.3(2)
C29 C30 H30 120.3
C31 C30 H30 120.3
C33 C34 C29 120.6(2)
C33 C34 H34 119.7
C29 C34 H34 119.7
C6 C7 H7A 109.5
C6 C7 H7B 109.5
H7A C7 H7B 109.5
C6 C7 H7C 109.5
H7A C7 H7C 109.5
H7B C7 H7C 109.5
C4 C3 C2 120.7(3)
C4 C3 H3 119.7
C2 C3 H3 119.7
C24 C25 C26 121.0(3)
C24 C25 H25 119.5
C26 C25 H25 119.5
C10 C11 C12 120.5(3)
C10 C11 H11 119.7
C12 C11 H11 119.7
C21 C22 C23 117.1(3)
C21 C22 C28 122.1(2)
C23 C22 C28 120.7(3)
C38 C37 C36 119.9(3)
C38 C37 H37 120.1
C36 C37 H37 120.1
C32 C31 C30 120.7(3)
C32 C31 H31 119.7
C30 C31 H31 119.7
C25 C24 C23 119.9(3)
C25 C24 H24 120.0
C23 C24 H24 120.0
C5 C6 C1 118.3(3)
C5 C6 C7 120.2(3)
C1 C6 C7 121.5(2)
C26 C27 H27A 109.5
C26 C27 H27B 109.5
H27A C27 H27B 109.5
C26 C27 H27C 109.5
H27A C27 H27C 109.5
H27B C27 H27C 109.5
C13 C14 C9 119.9(3)
C13 C14 H14 120.1
C9 C14 H14 120.1
C22 C28 H28A 109.5
C22 C28 H28B 109.5
H28A C28 H28B 109.5
C22 C28 H28C 109.5
H28A C28 H28C 109.5
H28B C28 H28C 109.5
C24 C23 C22 121.8(3)
C24 C23 H23 119.1
C22 C23 H23 119.1

loop_
_geom_bond_atom_site_label_1
_geom_bond_atom_site_label_2
_geom_bond_distance
P2 O2 1.4914(16)
P2 N2 1.6478(19)
P2 C35 1.804(2)
P2 C29 1.809(3)
P1 O1 1.4901(16)
P1 N1 1.6455(19)
P1 C15 1.796(2)
P1 C9 1.809(3)
N1 C1 1.446(3)
N1 H1 0.8600
C9 C10 1.394(3)
C9 C14 1.399(3)
N2 C21 1.441(3)
N2 H2 0.8600
C15 C16 1.395(3)
C15 C20 1.408(3)
C38 C37 1.377(4)
C38 C39 1.389(4)
C38 H38 0.9300
C29 C30 1.389(3)
C29 C34 1.392(3)
C35 C36 1.386(4)
C35 C40 1.398(3)
C10 C11 1.379(4)
C10 H10 0.9300
C13 C14 1.380(4)
C13 C12 1.381(4)
C13 H13 0.9300
C2 C3 1.396(4)
C2 C1 1.402(3)
C2 C8 1.502(4)
C20 C19 1.384(4)
C20 H20 0.9300
C5 C4 1.379(4)
C5 C6 1.394(4)
C5 H5 0.9300
C21 C22 1.396(4)
C21 C26 1.398(4)
C8 H8A 0.9600
C8 H8B 0.9600
C8 H8C 0.9600
C36 C37 1.392(4)
C36 H36 0.9300
C40 C39 1.381(4)
C40 H40 0.9300
C17 C16 1.374(4)
C17 C18 1.395(4)
C17 H17 0.9300
C4 C3 1.380(4)
C4 H4 0.9300
C1 C6 1.395(4)
C33 C34 1.376(4)
C33 C32 1.382(4)
C33 H33 0.9300
C39 H39 0.9300
C19 C18 1.374(4)
C19 H19 0.9300
C18 H18 0.9300
C32 C31 1.374(4)
C32 H32 0.9300
C16 H16 0.9300
C12 C11 1.381(4)
C12 H12 0.9300
C26 C25 1.400(4)
C26 C27 1.504(4)
C30 C31 1.400(4)
C30 H30 0.9300
C34 H34 0.9300
C7 C6 1.513(4)
C7 H7A 0.9600
C7 H7B 0.9600
C7 H7C 0.9600
C3 H3 0.9300
C25 C24 1.370(5)
C25 H25 0.9300
C11 H11 0.9300
C22 C23 1.405(4)
C22 C28 1.493(4)
C37 H37 0.9300
C31 H31 0.9300
C24 C23 1.374(5)
C24 H24 0.9300
C27 H27A 0.9600
C27 H27B 0.9600
C27 H27C 0.9600
C14 H14 0.9300
C28 H28A 0.9600
C28 H28B 0.9600
C28 H28C 0.9600
C23 H23 0.9300

loop_
_geom_torsion_atom_site_label_1
_geom_torsion_atom_site_label_2
_geom_torsion_atom_site_label_3
_geom_torsion_atom_site_label_4
_geom_torsion
O1 P1 N1 C1 -25.8(2)
C15 P1 N1 C1 -149.62(19)
C9 P1 N1 C1 97.1(2)
O1 P1 C9 C10 9.8(2)
N1 P1 C9 C10 -115.23(19)
C15 P1 C9 C10 131.34(19)
O1 P1 C9 C14 -170.6(2)
N1 P1 C9 C14 64.3(2)
C15 P1 C9 C14 -49.1(2)
O2 P2 N2 C21 -31.7(2)
C35 P2 N2 C21 -155.55(19)
C29 P2 N2 C21 92.0(2)
O1 P1 C15 C16 20.3(2)
N1 P1 C15 C16 144.71(18)
C9 P1 C15 C16 -99.6(2)
O1 P1 C15 C20 -159.6(2)
N1 P1 C15 C20 -35.2(2)
C9 P1 C15 C20 80.5(2)
O2 P2 C29 C30 4.7(2)
N2 P2 C29 C30 -119.6(2)
C35 P2 C29 C30 127.1(2)
O2 P2 C29 C34 -177.48(18)
N2 P2 C29 C34 58.2(2)
C35 P2 C29 C34 -55.1(2)
O2 P2 C35 C36 -116.6(2)
N2 P2 C35 C36 6.4(2)
C29 P2 C35 C36 122.6(2)
O2 P2 C35 C40 59.5(2)
N2 P2 C35 C40 -177.40(19)
C29 P2 C35 C40 -61.3(2)
C14 C9 C10 C11 0.0(4)
P1 C9 C10 C11 179.6(2)
C16 C15 C20 C19 0.3(4)
P1 C15 C20 C19 -179.8(2)
P2 N2 C21 C22 84.1(3)
P2 N2 C21 C26 -97.1(2)
C40 C35 C36 C37 -0.1(4)
P2 C35 C36 C37 176.0(2)
C36 C35 C40 C39 0.9(4)
P2 C35 C40 C39 -175.4(2)
C6 C5 C4 C3 1.6(4)
C3 C2 C1 C6 1.0(3)
C8 C2 C1 C6 -177.9(2)
C3 C2 C1 N1 177.0(2)
C8 C2 C1 N1 -1.9(3)
P1 N1 C1 C6 -100.8(2)
P1 N1 C1 C2 83.1(3)
C35 C40 C39 C38 -1.2(4)
C37 C38 C39 C40 0.7(5)
C15 C20 C19 C18 -0.2(4)
C20 C19 C18 C17 -0.2(5)
C16 C17 C18 C19 0.5(5)
C34 C33 C32 C31 0.3(4)
C18 C17 C16 C15 -0.4(4)
C20 C15 C16 C17 0.0(4)
P1 C15 C16 C17 -179.9(2)
C14 C13 C12 C11 0.4(4)
C22 C21 C26 C25 -2.9(4)
N2 C21 C26 C25 178.4(2)
C22 C21 C26 C27 175.8(2)
N2 C21 C26 C27 -3.0(4)
C34 C29 C30 C31 -1.0(4)
P2 C29 C30 C31 176.8(2)
C32 C33 C34 C29 -0.8(4)
C30 C29 C34 C33 1.1(4)
P2 C29 C34 C33 -176.7(2)
C5 C4 C3 C2 0.6(4)
C1 C2 C3 C4 -1.8(4)
C8 C2 C3 C4 177.1(2)
C21 C26 C25 C24 0.2(4)
C27 C26 C25 C24 -178.6(3)
C9 C10 C11 C12 0.0(4)
C13 C12 C11 C10 -0.2(4)
C26 C21 C22 C23 3.6(4)
N2 C21 C22 C23 -177.7(2)
C26 C21 C22 C28 -175.5(2)
N2 C21 C22 C28 3.3(4)
C39 C38 C37 C36 0.1(4)
C35 C36 C37 C38 -0.4(4)
C33 C32 C31 C30 -0.2(5)
C29 C30 C31 C32 0.6(5)
C26 C25 C24 C23 1.8(4)
C4 C5 C6 C1 -2.4(4)
C4 C5 C6 C7 176.5(3)
C2 C1 C6 C5 1.1(4)
N1 C1 C6 C5 -174.9(2)
C2 C1 C6 C7 -177.7(2)
N1 C1 C6 C7 6.3(3)
C12 C13 C14 C9 -0.4(4)
C10 C9 C14 C13 0.2(4)
P1 C9 C14 C13 -179.4(2)
C25 C24 C23 C22 -1.1(5)
C21 C22 C23 C24 -1.6(4)
C28 C22 C23 C24 177.5(3)
